data_7156081
loop_
_publ_author_name
'Darapaneni, Chandra Mohan'
'Kaniraj, Prathap Jeya'
'Maayan, Galia'

_publ_section_title
;
 Water soluble hydrophobic peptoids via a minor backbone modification.
;
_journal_issue 9
_journal_name_full 'Organic &amp; biomolecular chemistry'
_journal_page_first 1480
_journal_page_last 1488
_journal_paper_doi 10.1039/c7ob02928d
_journal_volume 16
_journal_year 2018
_chemical_absolute_configuration unk
_chemical_formula_moiety 'C24 H32 N4 O2'
_chemical_formula_sum 'C24 H32 N4 O2'
_chemical_formula_weight 408.54
_chemical_name_common 'Galia6 (Prathap)'
_space_group_IT_number 19
_space_group_name_Hall 'P 2ac 2ab'
_space_group_name_H-M_alt 'P 21 21 21'
_symmetry_cell_setting orthorhombic
_symmetry_space_group_name_Hall 'P 2ac 2ab'
_symmetry_space_group_name_H-M 'P 21 21 21'
_atom_sites_solution_hydrogens geom
_atom_sites_solution_primary direct
_atom_sites_solution_secondary difmap
_audit_creation_method SHELXL-97
_audit_update_record
;
2016-08-05 deposited with the CCDC.
2018-01-25 downloaded from the CCDC.
;
_cell_angle_alpha 90.00
_cell_angle_beta 90.00
_cell_angle_gamma 90.00
_cell_formula_units_Z 4
_cell_length_a 8.8300(2)
_cell_length_b 14.3780(9)
_cell_length_c 17.6690(10)
_cell_measurement_reflns_used 2906
_cell_measurement_temperature 293(2)
_cell_measurement_theta_max 24.14
_cell_measurement_theta_min 1.42
_cell_volume 2243.2(2)
_computing_cell_refinement 'DENZO HKL2000 (Otwinowski & Minor 1997)'
_computing_data_collection 'Collect (Nonius, 2006)'
_computing_data_reduction 'DENZO HKL2000 (Otwinowski & Minor 1997)'
_computing_molecular_graphics 'Mercury 3.5'
_computing_structure_refinement 'SHELXL-97 (Sheldrick, 1997)'
_computing_structure_solution 'SHELXS-97 (Sheldrick, 1990)'
_diffrn_ambient_temperature 293(2)
_diffrn_detector_area_resol_mean 95
_diffrn_measured_fraction_theta_full 0.992
_diffrn_measured_fraction_theta_max 0.992
_diffrn_measurement_device_type 'Nonius KappaCCD'
_diffrn_measurement_method 'phi- and omega-scans'
_diffrn_radiation_monochromator graphite
_diffrn_radiation_source 'fine-focus sealed tube'
_diffrn_radiation_type MoK\a
_diffrn_radiation_wavelength 0.71073
_diffrn_reflns_av_R_equivalents 0.0670
_diffrn_reflns_av_sigmaI/netI 0.0269
_diffrn_reflns_limit_h_max 9
_diffrn_reflns_limit_h_min 0
_diffrn_reflns_limit_k_max 16
_diffrn_reflns_limit_k_min 0
_diffrn_reflns_limit_l_max 19
_diffrn_reflns_limit_l_min 0
_diffrn_reflns_number 2895
_diffrn_reflns_theta_full 24.14
_diffrn_reflns_theta_max 24.14
_diffrn_reflns_theta_min 1.83
_diffrn_standards_decay_% none
_diffrn_standards_interval_count none
_diffrn_standards_interval_time none
_diffrn_standards_number none
_exptl_absorpt_coefficient_mu 0.078
_exptl_absorpt_correction_T_max 0.9707
_exptl_absorpt_correction_T_min 0.9556
_exptl_absorpt_correction_type multi-scan
_exptl_absorpt_process_details
; 
'HKL Denzo and Scalepack (Otwinowski & Minor 1997)'  
;
_exptl_crystal_colour colorless
_exptl_crystal_density_diffrn 1.210
_exptl_crystal_density_method 'not measured'
_exptl_crystal_description block
_exptl_crystal_F_000 880
_exptl_crystal_size_max 0.45
_exptl_crystal_size_mid 0.24
_exptl_crystal_size_min 0.12
_refine_diff_density_max 0.106
_refine_diff_density_min -0.137
_refine_diff_density_rms 0.029
_refine_ls_abs_structure_details 'Flack H D (1983), Acta Cryst. A39, 876-881'
_refine_ls_abs_structure_Flack 0.00
_refine_ls_extinction_method SHELXL
_refine_ls_goodness_of_fit_ref 1.069
_refine_ls_hydrogen_treatment constr
_refine_ls_matrix_type full
_refine_ls_number_parameters 271
_refine_ls_number_reflns 2895
_refine_ls_number_restraints 0
_refine_ls_restrained_S_all 1.069
_refine_ls_R_factor_all 0.0456
_refine_ls_R_factor_gt 0.0384
_refine_ls_shift/su_max 0.000
_refine_ls_shift/su_mean 0.000
_refine_ls_structure_factor_coef Fsqd
_refine_ls_weighting_details 'calc w=1/[\s^2^(Fo^2^)+(0.0574P)^2^+0.3019P] where P=(Fo^2^+2Fc^2^)/3'
_refine_ls_weighting_scheme calc
_refine_ls_wR_factor_gt 0.0931
_refine_ls_wR_factor_ref 0.0958
_reflns_number_gt 2714
_reflns_number_total 2895
_reflns_threshold_expression >2sigma(I)
_cod_data_source_file c7ob02928d2.cif
_cod_data_source_block Galia6
_cod_depositor_comments 'Adding full bibliography for 7156081.cif.'
_cod_database_code 7156081

loop_
_symmetry_equiv_pos_as_xyz
'x, y, z'
'-x+1/2, -y, z+1/2'
'x+1/2, -y+1/2, -z'
'-x, y+1/2, -z+1/2'

loop_
_atom_site_label
_atom_site_type_symbol
_atom_site_fract_x
_atom_site_fract_y
_atom_site_fract_z
_atom_site_U_iso_or_equiv
_atom_site_adp_type
_atom_site_occupancy
_atom_site_symmetry_multiplicity
_atom_site_calc_flag
_atom_site_refinement_flags
O1 O 0.1848(3) 0.14591(19) 0.62268(13) 0.0848(9) Uani 1 1 d .
O2 O 1.0725(3) 0.54844(18) 0.57668(11) 0.0722(7) Uani 1 1 d .
N1 N 0.2823(3) 0.23851(15) 0.71364(12) 0.0428(6) Uani 1 1 d .
H1A H 0.3367 0.2871 0.7219 0.051 Uiso 1 1 calc R
N2 N 0.4724(2) 0.31855(15) 0.61045(11) 0.0347(5) Uani 1 1 d .
N3 N 0.7784(2) 0.37616(15) 0.58617(11) 0.0378(5) Uani 1 1 d .
N4 N 0.9348(3) 0.48362(16) 0.48245(12) 0.0446(6) Uani 1 1 d .
H4A H 0.8826 0.4358 0.4693 0.053 Uiso 1 1 calc R
C1 C 0.4906(3) 0.1600(2) 0.82066(18) 0.0529(8) Uani 1 1 d .
H1 H 0.5138 0.1484 0.7702 0.064 Uiso 1 1 calc R
C2 C 0.6024(4) 0.1519(2) 0.8742(2) 0.0653(9) Uani 1 1 d .
H2 H 0.6998 0.1351 0.8596 0.078 Uiso 1 1 calc R
C3 C 0.5717(5) 0.1682(2) 0.9481(2) 0.0710(11) Uani 1 1 d .
H3 H 0.6473 0.1616 0.9844 0.085 Uiso 1 1 calc R
C4 C 0.4286(5) 0.1945(2) 0.96904(19) 0.0706(10) Uani 1 1 d .
H4 H 0.4081 0.2071 1.0196 0.085 Uiso 1 1 calc R
C5 C 0.3138(4) 0.2024(2) 0.91563(17) 0.0556(8) Uani 1 1 d .
H5 H 0.2168 0.2192 0.9307 0.067 Uiso 1 1 calc R
C6 C 0.3437(3) 0.18523(19) 0.83990(15) 0.0418(6) Uani 1 1 d .
C7 C 0.2219(3) 0.1897(2) 0.77931(15) 0.0451(7) Uani 1 1 d .
H7 H 0.2003 0.1257 0.7636 0.054 Uiso 1 1 calc R
C8 C 0.0725(4) 0.2331(3) 0.8043(2) 0.0693(10) Uani 1 1 d .
H8A H 0.0337 0.1998 0.8472 0.104 Uiso 1 1 calc R
H8B H 0.0008 0.2299 0.7635 0.104 Uiso 1 1 calc R
H8C H 0.0889 0.2970 0.8178 0.104 Uiso 1 1 calc R
C9 C 0.2602(3) 0.2141(2) 0.64206(16) 0.0464(7) Uani 1 1 d .
C10 C 0.3303(3) 0.2779(2) 0.58424(15) 0.0462(7) Uani 1 1 d .
H10A H 0.3489 0.2432 0.5381 0.055 Uiso 1 1 calc R
H10B H 0.2595 0.3274 0.5725 0.055 Uiso 1 1 calc R
C11 C 0.5099(3) 0.40298(19) 0.56837(16) 0.0420(7) Uani 1 1 d .
H11A H 0.4292 0.4482 0.5742 0.050 Uiso 1 1 calc R
H11B H 0.5194 0.3885 0.5150 0.050 Uiso 1 1 calc R
C12 C 0.6561(3) 0.44347(19) 0.59694(16) 0.0425(7) Uani 1 1 d .
H12A H 0.6791 0.5003 0.5696 0.051 Uiso 1 1 calc R
H12B H 0.6466 0.4586 0.6502 0.051 Uiso 1 1 calc R
C13 C 0.7433(3) 0.2917(2) 0.62891(15) 0.0443(7) Uani 1 1 d .
H13A H 0.7373 0.3063 0.6824 0.053 Uiso 1 1 calc R
H13B H 0.8235 0.2464 0.6218 0.053 Uiso 1 1 calc R
C14 C 0.5951(3) 0.25142(19) 0.60263(16) 0.0409(6) Uani 1 1 d .
H14A H 0.6039 0.2329 0.5500 0.049 Uiso 1 1 calc R
H14B H 0.5719 0.1964 0.6322 0.049 Uiso 1 1 calc R
C15 C 0.9236(3) 0.4156(2) 0.60828(16) 0.0537(8) Uani 1 1 d .
H15A H 0.9976 0.3659 0.6116 0.064 Uiso 1 1 calc R
H15B H 0.9137 0.4429 0.6582 0.064 Uiso 1 1 calc R
C16 C 0.9825(3) 0.4894(2) 0.55407(16) 0.0497(8) Uani 1 1 d .
C17 C 0.9670(3) 0.5548(2) 0.42511(16) 0.0464(7) Uani 1 1 d .
H17 H 0.9936 0.6119 0.4523 0.056 Uiso 1 1 calc R
C18 C 0.8233(3) 0.5750(3) 0.3812(2) 0.0724(10) Uani 1 1 d .
H18A H 0.8430 0.6223 0.3441 0.109 Uiso 1 1 calc R
H18B H 0.7461 0.5962 0.4153 0.109 Uiso 1 1 calc R
H18C H 0.7897 0.5194 0.3562 0.109 Uiso 1 1 calc R
C19 C 1.1033(3) 0.52912(18) 0.37635(15) 0.0379(6) Uani 1 1 d .
C20 C 1.1032(3) 0.5410(2) 0.29885(15) 0.0493(7) Uani 1 1 d .
H20 H 1.0173 0.5640 0.2748 0.059 Uiso 1 1 calc R
C21 C 1.2303(4) 0.5189(2) 0.25657(17) 0.0593(9) Uani 1 1 d .
H21 H 1.2291 0.5281 0.2045 0.071 Uiso 1 1 calc R
C22 C 1.3572(4) 0.4839(2) 0.29004(19) 0.0621(9) Uani 1 1 d .
H22 H 1.4411 0.4677 0.2610 0.075 Uiso 1 1 calc R
C23 C 1.3593(4) 0.4729(2) 0.36773(19) 0.0631(9) Uani 1 1 d .
H23 H 1.4457 0.4502 0.3916 0.076 Uiso 1 1 calc R
C24 C 1.2336(3) 0.4955(2) 0.40969(16) 0.0517(8) Uani 1 1 d .
H24 H 1.2364 0.4879 0.4619 0.062 Uiso 1 1 calc R

loop_
_atom_site_aniso_label
_atom_site_aniso_U_11
_atom_site_aniso_U_22
_atom_site_aniso_U_33
_atom_site_aniso_U_23
_atom_site_aniso_U_13
_atom_site_aniso_U_12
O1 0.0981(18) 0.0997(19) 0.0566(14) -0.0062(13) 0.0002(13) -0.0613(17)
O2 0.0627(14) 0.0999(19) 0.0540(13) -0.0177(13) 0.0060(11) -0.0423(14)
N1 0.0460(13) 0.0440(13) 0.0386(12) 0.0012(11) 0.0006(10) -0.0122(11)
N2 0.0290(11) 0.0417(12) 0.0333(11) 0.0007(10) -0.0002(8) -0.0004(9)
N3 0.0294(11) 0.0469(13) 0.0372(12) 0.0002(10) 0.0027(9) -0.0019(9)
N4 0.0437(13) 0.0489(14) 0.0411(13) -0.0074(11) 0.0070(10) -0.0138(11)
C1 0.0518(18) 0.0518(19) 0.0552(18) 0.0006(15) 0.0012(14) 0.0059(14)
C2 0.061(2) 0.054(2) 0.082(3) 0.0032(18) -0.0180(18) 0.0042(16)
C3 0.092(3) 0.045(2) 0.076(3) 0.0054(17) -0.035(2) -0.008(2)
C4 0.114(3) 0.056(2) 0.0418(18) -0.0066(16) -0.0088(19) -0.019(2)
C5 0.072(2) 0.0457(17) 0.0491(18) -0.0044(15) 0.0066(15) -0.0032(15)
C6 0.0524(16) 0.0326(14) 0.0404(15) 0.0020(12) 0.0032(12) -0.0034(13)
C7 0.0423(15) 0.0464(16) 0.0466(16) 0.0068(14) 0.0075(12) -0.0057(13)
C8 0.051(2) 0.090(3) 0.066(2) 0.0207(19) 0.0123(16) 0.0062(19)
C9 0.0356(15) 0.0572(18) 0.0466(16) -0.0031(14) -0.0024(12) -0.0117(14)
C10 0.0373(15) 0.0608(19) 0.0406(15) 0.0020(14) -0.0033(12) -0.0085(13)
C11 0.0356(14) 0.0432(16) 0.0473(16) 0.0088(13) 0.0038(12) 0.0051(12)
C12 0.0408(14) 0.0371(15) 0.0497(15) -0.0037(13) 0.0107(12) -0.0031(12)
C13 0.0357(15) 0.0535(17) 0.0435(15) 0.0084(14) 0.0033(12) 0.0062(13)
C14 0.0410(15) 0.0394(15) 0.0422(15) 0.0034(12) 0.0089(12) 0.0003(12)
C15 0.0361(14) 0.083(2) 0.0425(16) -0.0004(15) 0.0017(13) -0.0160(15)
C16 0.0362(15) 0.068(2) 0.0450(17) -0.0103(15) 0.0071(12) -0.0116(15)
C17 0.0444(16) 0.0429(16) 0.0521(17) -0.0035(14) 0.0083(13) -0.0042(13)
C18 0.049(2) 0.083(3) 0.085(2) 0.014(2) 0.0074(18) 0.0168(18)
C19 0.0389(15) 0.0314(14) 0.0434(16) 0.0000(12) 0.0023(11) -0.0062(11)
C20 0.0491(17) 0.0562(19) 0.0426(16) 0.0054(14) -0.0032(13) -0.0033(14)
C21 0.071(2) 0.067(2) 0.0404(16) 0.0036(15) 0.0110(15) -0.0019(19)
C22 0.066(2) 0.057(2) 0.063(2) 0.0088(17) 0.0288(17) 0.0092(17)
C23 0.0498(19) 0.074(2) 0.065(2) 0.0235(18) 0.0058(16) 0.0155(17)
C24 0.0464(17) 0.0673(19) 0.0414(16) 0.0123(15) 0.0059(13) 0.0070(15)

loop_
_atom_type_symbol
_atom_type_description
_atom_type_scat_dispersion_real
_atom_type_scat_dispersion_imag
_atom_type_scat_source
O O 0.0106 0.0060 'International Tables Vol C Tables 4.2.6.8 and 6.1.1.4'
N N 0.0061 0.0033 'International Tables Vol C Tables 4.2.6.8 and 6.1.1.4'
C C 0.0033 0.0016 'International Tables Vol C Tables 4.2.6.8 and 6.1.1.4'
H H 0.0000 0.0000 'International Tables Vol C Tables 4.2.6.8 and 6.1.1.4'

loop_
_geom_angle_atom_site_label_1
_geom_angle_atom_site_label_2
_geom_angle_atom_site_label_3
_geom_angle
C9 N1 C7 125.3(2)
C9 N1 H1A 117.4
C7 N1 H1A 117.4
C14 N2 C10 110.1(2)
C14 N2 C11 109.44(19)
C10 N2 C11 111.5(2)
C15 N3 C12 111.0(2)
C15 N3 C13 111.8(2)
C12 N3 C13 109.0(2)
C16 N4 C17 123.3(2)
C16 N4 H4A 118.4
C17 N4 H4A 118.4
C2 C1 C6 121.7(3)
C2 C1 H1 119.2
C6 C1 H1 119.2
C3 C2 C1 120.4(4)
C3 C2 H2 119.8
C1 C2 H2 119.8
C2 C3 C4 119.5(3)
C2 C3 H3 120.2
C4 C3 H3 120.2
C3 C4 C5 120.8(3)
C3 C4 H4 119.6
C5 C4 H4 119.6
C6 C5 C4 120.2(3)
C6 C5 H5 119.9
C4 C5 H5 119.9
C5 C6 C1 117.4(3)
C5 C6 C7 122.6(3)
C1 C6 C7 120.0(2)
N1 C7 C6 108.9(2)
N1 C7 C8 110.5(3)
C6 C7 C8 115.2(2)
N1 C7 H7 107.3
C6 C7 H7 107.3
C8 C7 H7 107.3
C7 C8 H8A 109.5
C7 C8 H8B 109.5
H8A C8 H8B 109.5
C7 C8 H8C 109.5
H8A C8 H8C 109.5
H8B C8 H8C 109.5
O1 C9 N1 123.7(3)
O1 C9 C10 121.2(3)
N1 C9 C10 115.1(2)
N2 C10 C9 112.5(2)
N2 C10 H10A 109.1
C9 C10 H10A 109.1
N2 C10 H10B 109.1
C9 C10 H10B 109.1
H10A C10 H10B 107.8
N2 C11 C12 110.2(2)
N2 C11 H11A 109.6
C12 C11 H11A 109.6
N2 C11 H11B 109.6
C12 C11 H11B 109.6
H11A C11 H11B 108.1
N3 C12 C11 109.5(2)
N3 C12 H12A 109.8
C11 C12 H12A 109.8
N3 C12 H12B 109.8
C11 C12 H12B 109.8
H12A C12 H12B 108.2
N3 C13 C14 110.1(2)
N3 C13 H13A 109.6
C14 C13 H13A 109.6
N3 C13 H13B 109.6
C14 C13 H13B 109.6
H13A C13 H13B 108.1
N2 C14 C13 111.2(2)
N2 C14 H14A 109.4
C13 C14 H14A 109.4
N2 C14 H14B 109.4
C13 C14 H14B 109.4
H14A C14 H14B 108.0
N3 C15 C16 113.8(2)
N3 C15 H15A 108.8
C16 C15 H15A 108.8
N3 C15 H15B 108.8
C16 C15 H15B 108.8
H15A C15 H15B 107.7
O2 C16 N4 123.7(3)
O2 C16 C15 119.9(3)
N4 C16 C15 116.4(2)
N4 C17 C18 109.0(2)
N4 C17 C19 112.0(2)
C18 C17 C19 114.7(2)
N4 C17 H17 106.9
C18 C17 H17 106.9
C19 C17 H17 106.9
C17 C18 H18A 109.5
C17 C18 H18B 109.5
H18A C18 H18B 109.5
C17 C18 H18C 109.5
H18A C18 H18C 109.5
H18B C18 H18C 109.5
C20 C19 C24 117.8(3)
C20 C19 C17 122.0(3)
C24 C19 C17 120.1(2)
C19 C20 C21 120.4(3)
C19 C20 H20 119.8
C21 C20 H20 119.8
C22 C21 C20 121.1(3)
C22 C21 H21 119.4
C20 C21 H21 119.4
C21 C22 C23 119.0(3)
C21 C22 H22 120.5
C23 C22 H22 120.5
C24 C23 C22 119.9(3)
C24 C23 H23 120.1
C22 C23 H23 120.1
C23 C24 C19 121.8(3)
C23 C24 H24 119.1
C19 C24 H24 119.1

loop_
_geom_bond_atom_site_label_1
_geom_bond_atom_site_label_2
_geom_bond_distance
O1 C9 1.234(3)
O2 C16 1.229(3)
N1 C9 1.327(3)
N1 C7 1.457(3)
N1 H1A 0.8600
N2 C14 1.458(3)
N2 C10 1.459(3)
N2 C11 1.462(3)
N3 C15 1.455(3)
N3 C12 1.462(3)
N3 C13 1.463(3)
N4 C16 1.336(4)
N4 C17 1.468(4)
N4 H4A 0.8600
C1 C2 1.372(4)
C1 C6 1.389(4)
C1 H1 0.9300
C2 C3 1.354(5)
C2 H2 0.9300
C3 C4 1.369(6)
C3 H3 0.9300
C4 C5 1.390(5)
C4 H4 0.9300
C5 C6 1.386(4)
C5 H5 0.9300
C6 C7 1.518(4)
C7 C8 1.525(4)
C7 H7 0.9800
C8 H8A 0.9600
C8 H8B 0.9600
C8 H8C 0.9600
C9 C10 1.506(4)
C10 H10A 0.9700
C10 H10B 0.9700
C11 C12 1.503(4)
C11 H11A 0.9700
C11 H11B 0.9700
C12 H12A 0.9700
C12 H12B 0.9700
C13 C14 1.505(4)
C13 H13A 0.9700
C13 H13B 0.9700
C14 H14A 0.9700
C14 H14B 0.9700
C15 C16 1.521(4)
C15 H15A 0.9700
C15 H15B 0.9700
C17 C18 1.516(4)
C17 C19 1.525(4)
C17 H17 0.9800
C18 H18A 0.9600
C18 H18B 0.9600
C18 H18C 0.9600
C19 C20 1.380(4)
C19 C24 1.380(4)
C20 C21 1.385(4)
C20 H20 0.9300
C21 C22 1.363(5)
C21 H21 0.9300
C22 C23 1.382(4)
C22 H22 0.9300
C23 C24 1.374(4)
C23 H23 0.9300
C24 H24 0.9300
